data_7031947
loop_
_publ_author_name
'Burt, Jennifer'
'Levason, William'
'Light, Mark E.'
'Reid, Gillian'

_publ_section_title
;
 Phosphine complexes of aluminium(iii) halides - preparation and
 structural and spectroscopic systematics.
;
_journal_issue 39
_journal_name_full 'Dalton transactions (Cambridge, England : 2003)'
_journal_page_first 14600
_journal_page_last 14611
_journal_paper_doi 10.1039/c4dt02051k
_journal_volume 43
_journal_year 2014
_chemical_formula_moiety 'C20 H32 Al Cl2 P4 1+, Al Cl4 1-'
_chemical_formula_sum 'C20 H32 Al2 Cl6 P4'
_chemical_formula_weight 663.00
_chemical_name_systematic
; 
 dichlorobis(1,2-bis(dimethylphosphino)benzene)aluminium(III)
 tetrachloroaluminate  
;
_space_group_crystal_system monoclinic
_space_group_IT_number 15
_space_group_name_Hall '-C 2yc'
_space_group_name_H-M_alt 'C 1 2/c 1'
_symmetry_space_group_name_Hall '-C 2yc'
_symmetry_space_group_name_H-M 'C 1 2/c 1'
_atom_sites_solution_hydrogens geom
_atom_sites_solution_primary direct
_atom_sites_solution_secondary difmap
_audit_creation_date 2013-08-15
_audit_creation_method 'SHELXL-97 + hand edit'
_cell_angle_alpha 90.00
_cell_angle_beta 104.126(6)
_cell_angle_gamma 90.00
_cell_formula_units_Z 4
_cell_length_a 13.278(4)
_cell_length_b 14.545(4)
_cell_length_c 16.554(5)
_cell_measurement_reflns_used 5045
_cell_measurement_temperature 100(2)
_cell_measurement_theta_max 34.9
_cell_measurement_theta_min 2.1
_cell_volume 3100.4(16)
_computing_cell_refinement 'CrystalClear-SM Expert 2.0 r7 (Rigaku, 2011)'
_computing_data_collection 'CrystalClear-SM Expert 2.0 r7 (Rigaku, 2011)'
_computing_data_reduction 'CrystalClear-SM Expert 2.0 r7 (Rigaku, 2011)'
_computing_molecular_graphics 'ORTEP-III (Farrugia, 1997)'
_computing_structure_refinement 'SHELXL-97 (Sheldrick, 2008)'
_computing_structure_solution 'SHELXS-97 (Sheldrick, 1997)'
_diffrn_ambient_temperature 100(2)
_diffrn_detector 'CCD plate'
_diffrn_detector_type 'Rigaku HG Saturn724+ (2x2 bin mode)'
_diffrn_measured_fraction_theta_full 0.993
_diffrn_measured_fraction_theta_max 0.993
_diffrn_measurement_device 'Four-circle \k diffractometer'
_diffrn_measurement_device_type 'Rigaku AFC12 '
_diffrn_measurement_method 'Profile data from \w-scans'
_diffrn_radiation_collimation 'Confocal mirrors, VHF VariMax '
_diffrn_radiation_type MoK\a
_diffrn_radiation_wavelength 0.71073
_diffrn_reflns_av_R_equivalents 0.0321
_diffrn_reflns_av_unetI/netI 0.0301
_diffrn_reflns_limit_h_max 15
_diffrn_reflns_limit_h_min -17
_diffrn_reflns_limit_k_max 18
_diffrn_reflns_limit_k_min -18
_diffrn_reflns_limit_l_max 21
_diffrn_reflns_limit_l_min -21
_diffrn_reflns_number 14366
_diffrn_reflns_theta_full 27.49
_diffrn_reflns_theta_max 27.49
_diffrn_reflns_theta_min 3.59
_diffrn_source 'Rotating anode X-ray tube'
_diffrn_source_type 'Rigaku FR-E+ Superbright'
_diffrn_standards_number 0
_exptl_absorpt_coefficient_mu 0.828
_exptl_absorpt_correction_T_max 1.000
_exptl_absorpt_correction_T_min 0.902
_exptl_absorpt_correction_type multi-scan
_exptl_absorpt_process_details
;Jacobson, R.A. (1998). REQAB. Private communication to the 
 Rigaku Corporation, Tokyo, Japan. 
;
_exptl_crystal_colour colourless
_exptl_crystal_density_diffrn 1.420
_exptl_crystal_density_method 'not measured'
_exptl_crystal_description block
_exptl_crystal_F_000 1360
_exptl_crystal_size_max 0.08
_exptl_crystal_size_mid 0.07
_exptl_crystal_size_min 0.04
_refine_diff_density_max 0.419
_refine_diff_density_min -0.226
_refine_diff_density_rms 0.057
_refine_ls_extinction_method none
_refine_ls_goodness_of_fit_ref 1.079
_refine_ls_hydrogen_treatment constr
_refine_ls_matrix_type full
_refine_ls_number_parameters 151
_refine_ls_number_reflns 3544
_refine_ls_number_restraints 0
_refine_ls_restrained_S_all 1.079
_refine_ls_R_factor_all 0.0352
_refine_ls_R_factor_gt 0.0300
_refine_ls_shift/su_max 0.001
_refine_ls_shift/su_mean 0.000
_refine_ls_structure_factor_coef Fsqd
_refine_ls_weighting_details 'w=1/[\s^2^(Fo^2^)+(0.0273P)^2^+2.1045P] where P=(Fo^2^+2Fc^2^)/3'
_refine_ls_weighting_scheme calc
_refine_ls_wR_factor_gt 0.0648
_refine_ls_wR_factor_ref 0.0671
_reflns_number_gt 3257
_reflns_number_total 3544
_reflns_threshold_expression I>2\s(I)
_cod_data_source_file c4dt02051k2.cif
_cod_data_source_block '[AlCl2{o-C6H4(PMe2)2}2][AlCl4]'
_cod_depositor_comments
;Adding full bibliography for 7031945--7031955.cif.

The following automatic conversions were performed:

data name '_iucr_refine_instruction_details' was replaced with
'_iucr_refine_instructions_details' as specified in the replacement
file 'data/replacement-values/replacement_tags.lst'.

Automatic conversion script
Id: cif_correct_tags 9268 2022-04-12 08:56:07Z antanas 
;
_cod_original_cell_volume 3100.2(16)
_cod_database_code 7031947

loop_
_symmetry_equiv_pos_as_xyz
'x, y, z'
'-x, y, -z+1/2'
'x+1/2, y+1/2, z'
'-x+1/2, y+1/2, -z+1/2'
'-x, -y, -z'
'x, -y, z-1/2'
'-x+1/2, -y+1/2, -z'
'x+1/2, -y+1/2, z-1/2'

loop_
_atom_site_label
_atom_site_type_symbol
_atom_site_fract_x
_atom_site_fract_y
_atom_site_fract_z
_atom_site_U_iso_or_equiv
_atom_site_adp_type
_atom_site_occupancy
_atom_site_symmetry_multiplicity
_atom_site_calc_flag
_atom_site_refinement_flags
Al1 Al 0.0000 0.0000 0.5000 0.01254(14) Uani 1 2 d S
Al2 Al 0.5000 0.09156(5) 0.2500 0.01405(15) Uani 1 2 d S
Cl1 Cl -0.10981(3) 0.00369(3) 0.37134(2) 0.01713(10) Uani 1 1 d .
Cl2 Cl 0.62342(3) 0.17541(3) 0.31837(3) 0.02407(11) Uani 1 1 d .
Cl3 Cl 0.44371(4) 0.00795(3) 0.33593(3) 0.02289(11) Uani 1 1 d .
P1 P 0.00828(3) 0.16971(3) 0.49333(3) 0.01355(10) Uani 1 1 d .
P2 P 0.14509(3) 0.01379(3) 0.43032(3) 0.01329(10) Uani 1 1 d .
C1 C 0.07535(12) 0.19596(11) 0.41230(10) 0.0145(3) Uani 1 1 d .
C2 C 0.13188(12) 0.12759(11) 0.38252(10) 0.0142(3) Uani 1 1 d .
C3 C 0.17983(13) 0.14896(12) 0.31825(10) 0.0175(3) Uani 1 1 d .
H3 H 0.2170 0.1028 0.2970 0.021 Uiso 1 1 calc R
C4 C 0.17321(13) 0.23701(12) 0.28552(10) 0.0197(4) Uani 1 1 d .
H4 H 0.2053 0.2508 0.2415 0.024 Uiso 1 1 calc R
C5 C 0.12007(13) 0.30514(12) 0.31657(11) 0.0203(4) Uani 1 1 d .
H5 H 0.1172 0.3658 0.2949 0.024 Uiso 1 1 calc R
C6 C 0.07106(13) 0.28452(12) 0.37936(11) 0.0188(3) Uani 1 1 d .
H6 H 0.0342 0.3312 0.4001 0.023 Uiso 1 1 calc R
C7 C 0.08178(14) 0.23081(12) 0.58418(11) 0.0218(4) Uani 1 1 d .
H7A H 0.1531 0.2072 0.5995 0.033 Uiso 1 1 calc R
H7B H 0.0492 0.2217 0.6307 0.033 Uiso 1 1 calc R
H7C H 0.0828 0.2966 0.5715 0.033 Uiso 1 1 calc R
C8 C -0.11541(13) 0.22993(12) 0.46320(11) 0.0211(4) Uani 1 1 d .
H8A H -0.1509 0.2261 0.5085 0.032 Uiso 1 1 calc R
H8B H -0.1587 0.2015 0.4129 0.032 Uiso 1 1 calc R
H8C H -0.1032 0.2946 0.4519 0.032 Uiso 1 1 calc R
C9 C 0.14939(14) -0.06631(12) 0.34726(11) 0.0214(4) Uani 1 1 d .
H9A H 0.0845 -0.0623 0.3038 0.032 Uiso 1 1 calc R
H9B H 0.1580 -0.1290 0.3696 0.032 Uiso 1 1 calc R
H9C H 0.2080 -0.0509 0.3234 0.032 Uiso 1 1 calc R
C10 C 0.27634(13) 0.01267(12) 0.49704(11) 0.0202(4) Uani 1 1 d .
H10A H 0.2909 -0.0478 0.5234 0.030 Uiso 1 1 calc R
H10B H 0.2826 0.0600 0.5401 0.030 Uiso 1 1 calc R
H10C H 0.3262 0.0252 0.4635 0.030 Uiso 1 1 calc R

loop_
_atom_site_aniso_label
_atom_site_aniso_U_11
_atom_site_aniso_U_22
_atom_site_aniso_U_33
_atom_site_aniso_U_23
_atom_site_aniso_U_13
_atom_site_aniso_U_12
Al1 0.0131(3) 0.0134(3) 0.0111(3) -0.0010(3) 0.0028(2) -0.0003(3)
Al2 0.0164(4) 0.0113(3) 0.0154(3) 0.000 0.0058(3) 0.000
Cl1 0.0171(2) 0.0210(2) 0.01156(18) -0.00099(15) 0.00027(14) 0.00007(15)
Cl2 0.0191(2) 0.0275(2) 0.0253(2) -0.00883(18) 0.00480(16) -0.00499(17)
Cl3 0.0327(2) 0.0164(2) 0.0250(2) 0.00434(17) 0.01734(18) 0.00286(17)
P1 0.0129(2) 0.0135(2) 0.0140(2) -0.00173(16) 0.00278(15) 0.00057(15)
P2 0.0145(2) 0.0133(2) 0.0125(2) -0.00076(16) 0.00403(15) 0.00056(15)
C1 0.0116(8) 0.0163(8) 0.0144(8) -0.0004(6) 0.0010(6) -0.0011(6)
C2 0.0132(8) 0.0143(8) 0.0132(8) -0.0001(6) -0.0006(6) -0.0005(6)
C3 0.0166(8) 0.0206(9) 0.0151(8) -0.0010(7) 0.0033(6) -0.0009(7)
C4 0.0182(9) 0.0249(9) 0.0157(8) 0.0037(7) 0.0032(6) -0.0018(7)
C5 0.0182(9) 0.0178(8) 0.0234(9) 0.0064(7) 0.0022(7) 0.0005(7)
C6 0.0167(8) 0.0164(8) 0.0227(9) 0.0012(7) 0.0040(6) 0.0023(7)
C7 0.0223(9) 0.0210(9) 0.0209(9) -0.0079(7) 0.0031(7) -0.0011(7)
C8 0.0165(9) 0.0226(9) 0.0245(9) 0.0014(7) 0.0052(7) 0.0048(7)
C9 0.0299(10) 0.0176(9) 0.0192(9) -0.0037(7) 0.0106(7) 0.0000(7)
C10 0.0158(9) 0.0232(9) 0.0216(9) 0.0031(7) 0.0043(7) 0.0021(7)

loop_
_atom_type_symbol
_atom_type_description
_atom_type_scat_dispersion_real
_atom_type_scat_dispersion_imag
_atom_type_scat_source
C C 0.0033 0.0016 'International Tables Vol C Tables 4.2.6.8 and 6.1.1.4'
H H 0.0000 0.0000 'International Tables Vol C Tables 4.2.6.8 and 6.1.1.4'
Al Al 0.0645 0.0514 'International Tables Vol C Tables 4.2.6.8 and 6.1.1.4'
P P 0.1023 0.0942 'International Tables Vol C Tables 4.2.6.8 and 6.1.1.4'
Cl Cl 0.1484 0.1585 'International Tables Vol C Tables 4.2.6.8 and 6.1.1.4'

loop_
_geom_angle_atom_site_label_1
_geom_angle_atom_site_label_2
_geom_angle_atom_site_label_3
_geom_angle
_geom_angle_site_symmetry_1
_geom_angle_site_symmetry_3
Cl1 Al1 Cl1 180.0 5_556 .
Cl1 Al1 P1 92.297(14) 5_556 .
Cl1 Al1 P1 87.703(14) . .
Cl1 Al1 P1 87.703(14) 5_556 5_556
Cl1 Al1 P1 92.297(14) . 5_556
P1 Al1 P1 180.0 . 5_556
Cl1 Al1 P2 92.54(3) 5_556 .
Cl1 Al1 P2 87.46(3) . .
P1 Al1 P2 81.415(13) . .
P1 Al1 P2 98.585(13) 5_556 .
Cl1 Al1 P2 87.46(3) 5_556 5_556
Cl1 Al1 P2 92.54(3) . 5_556
P1 Al1 P2 98.585(13) . 5_556
P1 Al1 P2 81.415(13) 5_556 5_556
P2 Al1 P2 180.0 . 5_556
Cl2 Al2 Cl2 110.25(4) . 2_655
Cl2 Al2 Cl3 108.66(3) . .
Cl2 Al2 Cl3 109.26(2) 2_655 .
Cl2 Al2 Cl3 109.26(3) . 2_655
Cl2 Al2 Cl3 108.66(3) 2_655 2_655
Cl3 Al2 Cl3 110.74(4) . 2_655
C7 P1 C8 104.97(9) . .
C7 P1 C1 104.31(8) . .
C8 P1 C1 105.54(8) . .
C7 P1 Al1 118.21(6) . .
C8 P1 Al1 116.44(6) . .
C1 P1 Al1 106.07(5) . .
C9 P2 C10 104.57(9) . .
C9 P2 C2 105.75(8) . .
C10 P2 C2 104.33(8) . .
C9 P2 Al1 118.15(6) . .
C10 P2 Al1 116.97(6) . .
C2 P2 Al1 105.75(5) . .
C6 C1 C2 119.38(15) . .
C6 C1 P1 120.04(13) . .
C2 C1 P1 120.58(12) . .
C3 C2 C1 119.33(15) . .
C3 C2 P2 121.13(13) . .
C1 C2 P2 119.52(12) . .
C4 C3 C2 120.32(16) . .
C4 C3 H3 119.8 . .
C2 C3 H3 119.8 . .
C3 C4 C5 120.36(16) . .
C3 C4 H4 119.8 . .
C5 C4 H4 119.8 . .
C4 C5 C6 119.85(16) . .
C4 C5 H5 120.1 . .
C6 C5 H5 120.1 . .
C5 C6 C1 120.72(16) . .
C5 C6 H6 119.6 . .
C1 C6 H6 119.6 . .
P1 C7 H7A 109.5 . .
P1 C7 H7B 109.5 . .
H7A C7 H7B 109.5 . .
P1 C7 H7C 109.5 . .
H7A C7 H7C 109.5 . .
H7B C7 H7C 109.5 . .
P1 C8 H8A 109.5 . .
P1 C8 H8B 109.5 . .
H8A C8 H8B 109.5 . .
P1 C8 H8C 109.5 . .
H8A C8 H8C 109.5 . .
H8B C8 H8C 109.5 . .
P2 C9 H9A 109.5 . .
P2 C9 H9B 109.5 . .
H9A C9 H9B 109.5 . .
P2 C9 H9C 109.5 . .
H9A C9 H9C 109.5 . .
H9B C9 H9C 109.5 . .
P2 C10 H10A 109.5 . .
P2 C10 H10B 109.5 . .
H10A C10 H10B 109.5 . .
P2 C10 H10C 109.5 . .
H10A C10 H10C 109.5 . .
H10B C10 H10C 109.5 . .

loop_
_geom_bond_atom_site_label_1
_geom_bond_atom_site_label_2
_geom_bond_distance
_geom_bond_site_symmetry_2
Al1 Cl1 2.2692(7) 5_556
Al1 Cl1 2.2692(7) .
Al1 P1 2.4745(8) .
Al1 P1 2.4745(8) 5_556
Al1 P2 2.4832(7) .
Al1 P2 2.4832(7) 5_556
Al2 Cl2 2.1327(7) .
Al2 Cl2 2.1327(7) 2_655
Al2 Cl3 2.1401(7) .
Al2 Cl3 2.1401(7) 2_655
P1 C7 1.8131(18) .
P1 C8 1.8203(17) .
P1 C1 1.8223(17) .
P2 C9 1.8138(17) .
P2 C10 1.8215(18) .
P2 C2 1.8245(17) .
C1 C6 1.395(2) .
C1 C2 1.406(2) .
C2 C3 1.402(2) .
C3 C4 1.385(2) .
C3 H3 0.9500 .
C4 C5 1.386(2) .
C4 H4 0.9500 .
C5 C6 1.387(2) .
C5 H5 0.9500 .
C6 H6 0.9500 .
C7 H7A 0.9800 .
C7 H7B 0.9800 .
C7 H7C 0.9800 .
C8 H8A 0.9800 .
C8 H8B 0.9800 .
C8 H8C 0.9800 .
C9 H9A 0.9800 .
C9 H9B 0.9800 .
C9 H9C 0.9800 .
C10 H10A 0.9800 .
C10 H10B 0.9800 .
C10 H10C 0.9800 .

loop_
_geom_torsion_atom_site_label_1
_geom_torsion_atom_site_label_2
_geom_torsion_atom_site_label_3
_geom_torsion_atom_site_label_4
_geom_torsion
C7 P1 C1 C6 -69.79(15)
C8 P1 C1 C6 40.55(15)
Al1 P1 C1 C6 164.67(12)
C7 P1 C1 C2 110.09(14)
C8 P1 C1 C2 -139.56(13)
Al1 P1 C1 C2 -15.44(14)
C6 C1 C2 C3 -2.2(2)
P1 C1 C2 C3 177.91(12)
C6 C1 C2 P2 175.84(12)
P1 C1 C2 P2 -4.04(18)
C9 P2 C2 C3 -34.68(15)
C10 P2 C2 C3 75.31(15)
Al1 P2 C2 C3 -160.75(12)
C9 P2 C2 C1 147.31(13)
C10 P2 C2 C1 -102.71(14)
Al1 P2 C2 C1 21.24(13)
C1 C2 C3 C4 1.2(2)
P2 C2 C3 C4 -176.80(12)
C2 C3 C4 C5 0.7(2)
C3 C4 C5 C6 -1.6(3)
C4 C5 C6 C1 0.6(3)
C2 C1 C6 C5 1.3(2)
P1 C1 C6 C5 -178.79(13)
